data_4036908
loop_
_publ_author_name
'Wang, Jianbo'
'Yao, Jinzhong'
'Wang, Hailong'
'Chen, Hao'
'Dong, Jingcheng'
'Zhou, Hongwei'

_publ_section_title
;
 One-Pot Synthesis of Tetraphene and Construction of Expanded Conjugated
 Aromatics.
;
_journal_issue 12
_journal_name_full 'The Journal of organic chemistry'
_journal_page_first 5250
_journal_page_last 5255
_journal_paper_doi 10.1021/acs.joc.6b00890
_journal_volume 81
_journal_year 2016
_chemical_formula_sum 'C18 H10 Br2'
_chemical_formula_weight 386.08
_space_group_IT_number 33
_space_group_name_Hall 'P 2c -2n'
_space_group_name_H-M_alt 'P n a 21'
_symmetry_cell_setting orthorhombic
_symmetry_space_group_name_H-M 'P n a 21'
_atom_sites_solution_hydrogens geom
_atom_sites_solution_primary direct
_atom_sites_solution_secondary difmap
_audit_creation_method SHELXL-97
_cell_angle_alpha 90.00
_cell_angle_beta 90.00
_cell_angle_gamma 90.00
_cell_formula_units_Z 8
_cell_length_a 13.3649(19)
_cell_length_b 28.600(3)
_cell_length_c 7.4174(11)
_cell_measurement_reflns_used 1783
_cell_measurement_temperature 296(2)
_cell_measurement_theta_max 22.5070
_cell_measurement_theta_min 3.1450
_cell_volume 2835.2(7)
_computing_structure_refinement 'SHELXL-97 (Sheldrick, 1997)'
_computing_structure_solution 'SHELXS-97 (Sheldrick, 1990)'
_diffrn_ambient_temperature 296(2)
_diffrn_measured_fraction_theta_full 0.998
_diffrn_measured_fraction_theta_max 0.998
_diffrn_measurement_device_type 'Xcalibur, Eos, Gemini'
_diffrn_radiation_monochromator graphite
_diffrn_radiation_source 'fine-focus sealed tube'
_diffrn_radiation_type MoK\a
_diffrn_radiation_wavelength 0.71073
_diffrn_reflns_av_R_equivalents 0.0613
_diffrn_reflns_av_sigmaI/netI 0.0821
_diffrn_reflns_limit_h_max 15
_diffrn_reflns_limit_h_min -15
_diffrn_reflns_limit_k_max 34
_diffrn_reflns_limit_k_min -33
_diffrn_reflns_limit_l_max 8
_diffrn_reflns_limit_l_min -8
_diffrn_reflns_number 12326
_diffrn_reflns_theta_full 25.00
_diffrn_reflns_theta_max 25.00
_diffrn_reflns_theta_min 2.84
_exptl_absorpt_coefficient_mu 5.704
_exptl_absorpt_correction_T_max 0.9452
_exptl_absorpt_correction_T_min 0.7635
_exptl_absorpt_correction_type multi-scan
_exptl_crystal_colour colorless
_exptl_crystal_density_diffrn 1.809
_exptl_crystal_density_method 'not measured'
_exptl_crystal_description block
_exptl_crystal_F_000 1504
_exptl_crystal_size_max 0.05
_exptl_crystal_size_mid 0.01
_exptl_crystal_size_min 0.01
_refine_diff_density_max 1.849
_refine_diff_density_min -0.939
_refine_diff_density_rms 0.173
_refine_ls_abs_structure_details 'Flack H D (1983), Acta Cryst. A39, 876-881'
_refine_ls_abs_structure_Flack 0.00
_refine_ls_extinction_method none
_refine_ls_goodness_of_fit_ref 1.034
_refine_ls_hydrogen_treatment mixed
_refine_ls_matrix_type full
_refine_ls_number_parameters 361
_refine_ls_number_reflns 4509
_refine_ls_number_restraints 1069
_refine_ls_restrained_S_all 0.973
_refine_ls_R_factor_all 0.2003
_refine_ls_R_factor_gt 0.1149
_refine_ls_shift/su_max 0.001
_refine_ls_shift/su_mean 0.000
_refine_ls_structure_factor_coef Fsqd
_refine_ls_weighting_details 'calc w=1/[\s^2^(Fo^2^)+(0.1090P)^2^+21.9359P] where P=(Fo^2^+2Fc^2^)/3'
_refine_ls_weighting_scheme calc
_refine_ls_wR_factor_gt 0.2679
_refine_ls_wR_factor_ref 0.3118
_reflns_number_gt 2181
_reflns_number_total 4509
_reflns_threshold_expression >2sigma(I)
_cod_data_source_file jo6b00890_si_002.cif
_cod_data_source_block 20160118-2wjb
_cod_database_code 4036908

loop_
_symmetry_equiv_pos_as_xyz
'x, y, z'
'-x, -y, z+1/2'
'-x+1/2, y+1/2, z+1/2'
'x+1/2, -y+1/2, z'

loop_
_atom_site_label
_atom_site_type_symbol
_atom_site_fract_x
_atom_site_fract_y
_atom_site_fract_z
_atom_site_U_iso_or_equiv
_atom_site_adp_type
_atom_site_occupancy
_atom_site_symmetry_multiplicity
_atom_site_calc_flag
_atom_site_refinement_flags
C1 C 0.0435(12) 0.0918(6) 0.539(3) 0.059(2) Uani 1 1 d U
Br1 Br -0.0391(2) 0.04004(7) 0.5708(4) 0.1009(10) Uani 1 1 d U
C2 C 0.1369(12) 0.0806(6) 0.451(3) 0.064(2) Uani 1 1 d U
H2A H 0.1517 0.0499 0.4194 0.076 Uiso 1 1 calc R
Br2 Br -0.0157(2) 0.46062(7) 0.5465(4) 0.1107(13) Uani 1 1 d U
Br3 Br 0.21612(18) 0.45321(7) -0.0642(4) 0.1006(10) Uani 1 1 d U
C3 C 0.1985(12) 0.1131(6) 0.416(3) 0.059(2) Uani 1 1 d U
H3A H 0.2594 0.1059 0.3626 0.071 Uiso 1 1 calc R
Br4 Br 0.2403(2) 0.03255(8) -0.0565(5) 0.1137(11) Uani 1 1 d U
C4 C 0.1750(12) 0.1618(6) 0.460(3) 0.0555(19) Uani 1 1 d U
C5 C 0.2524(12) 0.1987(5) 0.417(3) 0.0551(18) Uani 1 1 d U
H5A H 0.3153 0.1915 0.3707 0.066 Uiso 1 1 calc R
C6 C 0.2215(11) 0.2451(5) 0.451(4) 0.0519(18) Uani 1 1 d U
C7 C 0.2829(12) 0.2849(6) 0.415(3) 0.0562(17) Uani 1 1 d U
H7A H 0.3498 0.2790 0.3884 0.067 Uiso 1 1 calc R
C8 C 0.2564(12) 0.3268(6) 0.416(2) 0.0563(17) Uani 1 1 d U
H8A H 0.3011 0.3492 0.3740 0.068 Uiso 1 1 calc R
C9 C 0.1615(12) 0.3416(6) 0.476(3) 0.0541(19) Uani 1 1 d U
C10 C 0.1303(12) 0.3881(6) 0.478(3) 0.059(2) Uani 1 1 d U
H10A H 0.1734 0.4110 0.4342 0.071 Uiso 1 1 calc R
C11 C 0.0365(12) 0.4013(6) 0.542(3) 0.058(2) Uani 1 1 d U
C12 C -0.0331(12) 0.3656(5) 0.589(3) 0.058(2) Uani 1 1 d U
H12A H -0.0985 0.3727 0.6209 0.069 Uiso 1 1 calc R
C13 C 0.0011(12) 0.3185(6) 0.584(3) 0.057(2) Uani 1 1 d U
H13A H -0.0439 0.2947 0.6115 0.069 Uiso 1 1 calc R
C14 C 0.0930(12) 0.3072(6) 0.542(3) 0.0537(18) Uani 1 1 d U
C15 C 0.1211(12) 0.2572(5) 0.522(3) 0.0540(17) Uani 1 1 d U
C16 C 0.0593(12) 0.2182(6) 0.564(3) 0.0558(18) Uani 1 1 d U
H16A H -0.0031 0.2241 0.6153 0.067 Uiso 1 1 calc R
C17 C 0.0844(12) 0.1751(6) 0.537(2) 0.0553(19) Uani 1 1 d U
C18 C 0.0130(12) 0.1364(6) 0.576(3) 0.059(2) Uani 1 1 d U
H18A H -0.0500 0.1423 0.6239 0.071 Uiso 1 1 calc R
C19 C 0.2999(12) 0.4010(6) -0.027(3) 0.058(2) Uani 1 1 d U
C20 C 0.3944(12) 0.4120(6) 0.029(2) 0.061(2) Uani 1 1 d U
H20A H 0.4149 0.4430 0.0369 0.073 Uiso 1 1 calc R
C21 C 0.4635(12) 0.3736(6) 0.078(3) 0.059(2) Uani 1 1 d U
H21A H 0.5220 0.3803 0.1406 0.071 Uiso 1 1 calc R
C22 C 0.4432(12) 0.3303(6) 0.033(2) 0.0554(17) Uani 1 1 d U
C23 C 0.5082(12) 0.2916(6) 0.082(3) 0.0552(19) Uani 1 1 d U
H23A H 0.5711 0.2968 0.1313 0.066 Uiso 1 1 calc R
C24 C 0.4730(12) 0.2460(5) 0.052(4) 0.0519(18) Uani 1 1 d U
C25 C 0.5397(13) 0.2083(6) 0.101(3) 0.0566(19) Uani 1 1 d U
H25A H 0.6030 0.2147 0.1464 0.068 Uiso 1 1 calc R
C26 C 0.5073(11) 0.1611(6) 0.078(2) 0.0576(19) Uani 1 1 d U
H26A H 0.5505 0.1363 0.1002 0.069 Uiso 1 1 calc R
C27 C 0.4170(12) 0.1538(6) 0.025(3) 0.0546(19) Uani 1 1 d U
C28 C 0.3887(12) 0.1023(6) 0.012(2) 0.059(2) Uani 1 1 d U
H28A H 0.4343 0.0783 0.0320 0.071 Uiso 1 1 calc R
C29 C 0.2905(12) 0.0941(6) -0.033(3) 0.056(2) Uani 1 1 d U
C30 C 0.2279(12) 0.1286(6) -0.103(3) 0.059(2) Uani 1 1 d U
H30A H 0.1677 0.1194 -0.1553 0.070 Uiso 1 1 calc R
C31 C 0.2500(12) 0.1746(6) -0.100(2) 0.056(2) Uani 1 1 d U
H31A H 0.2053 0.1972 -0.1407 0.067 Uiso 1 1 calc R
C32 C 0.3451(11) 0.1863(6) -0.031(3) 0.0518(17) Uani 1 1 d U
C33 C 0.3756(11) 0.2371(6) -0.024(3) 0.0526(17) Uani 1 1 d U
C34 C 0.3179(12) 0.2724(6) -0.059(3) 0.0549(17) Uani 1 1 d U
H34A H 0.2543 0.2659 -0.1035 0.066 Uiso 1 1 calc R
C35 C 0.3431(12) 0.3185(5) -0.036(3) 0.0528(17) Uani 1 1 d U
C36 C 0.2713(12) 0.3572(6) -0.078(3) 0.057(2) Uani 1 1 d U
H36A H 0.2107 0.3517 -0.1362 0.069 Uiso 1 1 calc R

loop_
_atom_site_aniso_label
_atom_site_aniso_U_11
_atom_site_aniso_U_22
_atom_site_aniso_U_33
_atom_site_aniso_U_23
_atom_site_aniso_U_13
_atom_site_aniso_U_12
C1 0.058(4) 0.070(4) 0.050(4) -0.001(4) 0.003(4) 0.007(4)
Br1 0.127(2) 0.0633(12) 0.112(2) 0.0010(17) -0.008(2) -0.0292(12)
C2 0.063(4) 0.075(4) 0.053(4) 0.000(4) 0.002(4) 0.005(4)
Br2 0.1151(19) 0.0594(12) 0.158(3) -0.0050(19) -0.018(2) 0.0211(12)
Br3 0.1068(18) 0.0627(11) 0.132(2) 0.0090(18) 0.009(2) 0.0149(11)
C3 0.058(4) 0.071(4) 0.049(4) 0.001(4) 0.001(4) 0.008(3)
Br4 0.127(2) 0.0734(13) 0.141(3) 0.008(2) 0.011(2) -0.0342(13)
C4 0.053(4) 0.069(4) 0.044(4) -0.001(4) 0.000(4) 0.010(3)
C5 0.053(3) 0.072(3) 0.041(3) 0.001(3) 0.002(4) 0.005(3)
C6 0.047(3) 0.068(3) 0.041(3) 0.000(3) 0.003(4) 0.001(3)
C7 0.053(3) 0.072(3) 0.044(3) 0.001(3) 0.004(3) -0.001(3)
C8 0.053(3) 0.071(3) 0.045(3) -0.001(3) 0.004(3) -0.002(3)
C9 0.050(4) 0.067(4) 0.046(4) -0.003(4) -0.001(4) 0.001(3)
C10 0.057(4) 0.069(4) 0.052(4) -0.002(4) -0.005(4) -0.002(4)
C11 0.056(4) 0.065(4) 0.052(4) -0.004(4) -0.002(4) -0.003(4)
C12 0.055(4) 0.063(4) 0.054(4) -0.001(4) -0.001(4) 0.001(4)
C13 0.054(4) 0.069(4) 0.049(4) -0.002(4) 0.001(4) 0.001(3)
C14 0.048(3) 0.070(3) 0.043(3) -0.003(3) 0.001(4) 0.003(3)
C15 0.050(3) 0.069(3) 0.043(3) 0.000(3) 0.000(3) -0.001(3)
C16 0.054(3) 0.070(3) 0.044(3) 0.001(3) 0.001(4) 0.003(3)
C17 0.053(3) 0.070(3) 0.043(4) -0.001(4) 0.001(4) 0.008(3)
C18 0.060(4) 0.071(4) 0.046(4) 0.001(4) -0.002(4) 0.006(4)
C19 0.059(4) 0.066(4) 0.048(4) 0.005(4) 0.008(4) -0.008(4)
C20 0.060(4) 0.071(4) 0.050(4) 0.005(4) 0.011(4) -0.006(4)
C21 0.058(4) 0.073(4) 0.047(4) 0.002(4) 0.009(4) -0.010(4)
C22 0.054(3) 0.069(3) 0.043(3) 0.002(3) 0.009(3) -0.011(3)
C23 0.051(4) 0.073(4) 0.041(4) 0.003(4) 0.009(4) -0.007(3)
C24 0.045(3) 0.072(3) 0.039(3) -0.001(3) 0.008(4) -0.006(3)
C25 0.053(4) 0.074(4) 0.043(4) 0.001(4) 0.008(4) -0.003(3)
C26 0.053(4) 0.076(4) 0.044(4) 0.000(4) 0.006(4) -0.001(3)
C27 0.048(3) 0.073(4) 0.043(3) 0.000(4) 0.010(4) -0.002(3)
C28 0.058(4) 0.073(4) 0.046(4) 0.000(4) 0.011(4) 0.001(4)
C29 0.054(4) 0.068(4) 0.047(4) 0.002(4) 0.009(4) 0.003(4)
C30 0.058(4) 0.068(4) 0.050(4) 0.000(4) 0.012(4) 0.000(4)
C31 0.050(4) 0.071(4) 0.046(4) 0.000(4) 0.008(4) -0.004(3)
C32 0.047(3) 0.070(3) 0.039(3) 0.000(3) 0.007(3) -0.001(3)
C33 0.047(3) 0.071(3) 0.040(3) 0.002(3) 0.009(3) -0.003(3)
C34 0.052(3) 0.070(3) 0.042(3) 0.002(3) 0.010(3) -0.006(3)
C35 0.050(3) 0.069(3) 0.040(3) 0.002(3) 0.008(3) -0.006(3)
C36 0.058(4) 0.069(4) 0.045(4) 0.004(4) 0.010(4) -0.004(4)

loop_
_atom_type_symbol
_atom_type_description
_atom_type_scat_dispersion_real
_atom_type_scat_dispersion_imag
_atom_type_scat_source
C C 0.0033 0.0016 'International Tables Vol C Tables 4.2.6.8 and 6.1.1.4'
H H 0.0000 0.0000 'International Tables Vol C Tables 4.2.6.8 and 6.1.1.4'
Br Br -0.2901 2.4595 'International Tables Vol C Tables 4.2.6.8 and 6.1.1.4'

loop_
_geom_angle_atom_site_label_1
_geom_angle_atom_site_label_2
_geom_angle_atom_site_label_3
_geom_angle
C18 C1 C2 123.7(17)
C18 C1 Br1 122.6(13)
C2 C1 Br1 113.3(13)
C3 C2 C1 119.4(17)
C2 C3 C4 120.9(17)
C17 C4 C3 122.5(16)
C17 C4 C5 119.4(15)
C3 C4 C5 118.0(15)
C6 C5 C4 114.6(15)
C5 C6 C7 123.1(16)
C5 C6 C15 123.2(15)
C7 C6 C15 113.7(14)
C8 C7 C6 126.8(16)
C7 C8 C9 123.0(17)
C10 C9 C8 123.9(16)
C10 C9 C14 117.5(15)
C8 C9 C14 118.6(15)
C9 C10 C11 122.1(16)
C10 C11 C12 118.3(15)
C10 C11 Br2 126.9(13)
C12 C11 Br2 114.3(12)
C13 C12 C11 117.7(15)
C14 C13 C12 122.8(17)
C13 C14 C9 120.8(16)
C13 C14 C15 120.0(16)
C9 C14 C15 117.7(15)
C16 C15 C6 114.9(14)
C16 C15 C14 125.8(15)
C6 C15 C14 119.3(14)
C17 C16 C15 124.1(17)
C16 C17 C4 123.5(17)
C16 C17 C18 120.7(15)
C4 C17 C18 115.7(15)
C1 C18 C17 117.6(16)
C36 C19 C20 123.8(17)
C36 C19 Br3 121.4(14)
C20 C19 Br3 114.2(13)
C19 C20 C21 118.7(16)
C22 C21 C20 120.8(17)
C21 C22 C23 122.4(16)
C21 C22 C35 119.5(16)
C23 C22 C35 117.1(14)
C24 C23 C22 117.9(16)
C23 C24 C33 121.8(16)
C23 C24 C25 116.5(16)
C33 C24 C25 121.7(15)
C26 C25 C24 119.2(16)
C27 C26 C25 118.4(17)
C26 C27 C32 128.7(17)
C26 C27 C28 114.3(16)
C32 C27 C28 116.8(15)
C29 C28 C27 114.6(15)
C28 C29 C30 122.9(16)
C28 C29 Br4 121.2(13)
C30 C29 Br4 114.3(13)
C31 C30 C29 123.5(17)
C30 C31 C32 115.8(17)
C27 C32 C31 124.6(16)
C27 C32 C33 116.4(15)
C31 C32 C33 118.9(15)
C34 C33 C24 118.7(16)
C34 C33 C32 125.6(16)
C24 C33 C32 115.1(15)
C33 C34 C35 125.3(17)
C34 C35 C22 119.1(15)
C34 C35 C36 121.8(15)
C22 C35 C36 119.1(14)
C19 C36 C35 116.1(16)

loop_
_geom_bond_atom_site_label_1
_geom_bond_atom_site_label_2
_geom_bond_distance
C1 C18 1.37(2)
C1 C2 1.44(2)
C1 Br1 1.861(17)
C2 C3 1.27(2)
Br2 C11 1.833(16)
Br3 C19 1.886(17)
C3 C4 1.46(2)
Br4 C29 1.892(17)
C4 C17 1.39(2)
C4 C5 1.51(2)
C5 C6 1.41(2)
C6 C7 1.43(2)
C6 C15 1.48(2)
C7 C8 1.25(2)
C8 C9 1.41(2)
C9 C10 1.39(2)
C9 C14 1.43(2)
C10 C11 1.39(2)
C11 C12 1.42(2)
C12 C13 1.42(2)
C13 C14 1.31(2)
C14 C15 1.49(2)
C15 C16 1.42(2)
C16 C17 1.29(2)
C17 C18 1.49(2)
C19 C36 1.36(2)
C19 C20 1.37(2)
C20 C21 1.48(2)
C21 C22 1.31(2)
C22 C23 1.45(2)
C22 C35 1.47(2)
C23 C24 1.40(2)
C24 C33 1.44(2)
C24 C25 1.44(2)
C25 C26 1.43(2)
C26 C27 1.29(2)
C27 C32 1.40(2)
C27 C28 1.52(2)
C28 C29 1.37(2)
C29 C30 1.39(2)
C30 C31 1.35(2)
C31 C32 1.41(2)
C32 C33 1.51(2)
C33 C34 1.29(2)
C34 C35 1.37(2)
C35 C36 1.50(2)
